data_1577059
loop_
_publ_author_name
'El Mustafa Ouaaka'
'Mustapha Aazza'
'Thierry Maris'
'El Mostafa Khechoubi'

_publ_contact_author_id_orcid 0000-0001-9731-4046
_publ_section_title
;
 Structural phase transition, electronic and optical properties of the 2D
 hybrid organic-inorganic perovskite-type 2C6MnCl4
;
_journal_name_full 'Physics Letters A'
_journal_page_first 131409
_journal_paper_doi 10.1016/j.physleta.2026.131409
_journal_volume 575
_journal_year 2026
_chemical_formula_moiety 'Cl4 Mn, C6 H18 N2'
_chemical_formula_sum 'C6 H18 Cl4 Mn N2'
_chemical_formula_weight 314.96
_chemical_name_common '1,6-hexanediammonium tetrachlorocuprate'
_chemical_name_systematic 'catena-(hexane-1,6-diammonium bis(\m-chloro)-dichloro-manganese)'
_space_group_crystal_system monoclinic
_space_group_IT_number 14
_space_group_name_Hall '-P 2yn'
_space_group_name_H-M_alt 'P 1 21/n 1'
_atom_sites_solution_hydrogens geom
_atom_sites_solution_primary dual
_audit_contact_author_email thierry.maris@umontreal.ca
_audit_contact_author_name 'Thierry Maris'
_audit_contact_author_phone '+1 514 343 6111 3937'
_audit_creation_date 2025-04-25
_cell_angle_alpha 90
_cell_angle_beta 91.952(4)
_cell_angle_gamma 90
_cell_formula_units_Z 4
_cell_length_a 7.1327(5)
_cell_length_b 7.4265(6)
_cell_length_c 24.1423(19)
_cell_measurement_reflns_used 9878
_cell_measurement_temperature 200
_cell_measurement_theta_max 57.022
_cell_measurement_theta_min 3.188
_cell_volume 1278.10(17)
_computing_cell_refinement
;
SAINT (2013) V8.41; Integration Software for Single Crystal Data.
Bruker AXS Inc., Madison, WI 53719-1173.
;
_computing_data_collection
;
APEX 4 (2022) Bruker AXS Inc., Madison, WI 53719-1173.
;
_computing_data_reduction
;
SAINT (2013) V8.41; Integration Software for Single Crystal Data.
Bruker AXS Inc., Madison, WI 53719-1173.
;
_computing_molecular_graphics 'Olex2 1.5 (Dolomanov et al., 2009)'
_computing_publication_material 'Olex2 1.5 (Dolomanov et al., 2009)'
_computing_structure_refinement 'XL  (Sheldrick, 2008)'
_computing_structure_solution 'XT  (Sheldrick, 2015)'
_diffrn_ambient_temperature 200
_diffrn_detector 'CMOS Area detector'
_diffrn_detector_area_resol_mean 10.42
_diffrn_detector_type 'Bruker CMOS Photon III '
_diffrn_measured_fraction_theta_full 0.997
_diffrn_measured_fraction_theta_max 0.992
_diffrn_measurement_device 'k-geometry diffractometer'
_diffrn_measurement_device_type 'Bruker Venture Metaljet'
_diffrn_measurement_method '\w and \f scans'
_diffrn_radiation_collimation 'Focusing mirrors'
_diffrn_radiation_monochromator 'Helios MX Mirror Optics'
_diffrn_radiation_probe x-ray
_diffrn_radiation_type 'Ga K\a'
_diffrn_radiation_wavelength 1.34139
_diffrn_reflns_av_R_equivalents 0.0516
_diffrn_reflns_av_unetI/netI 0.0446
_diffrn_reflns_Laue_measured_fraction_full 0.997
_diffrn_reflns_Laue_measured_fraction_max 0.992
_diffrn_reflns_limit_h_max 8
_diffrn_reflns_limit_h_min -8
_diffrn_reflns_limit_k_max 9
_diffrn_reflns_limit_k_min -9
_diffrn_reflns_limit_l_max 30
_diffrn_reflns_limit_l_min -30
_diffrn_reflns_number 12880
_diffrn_reflns_point_group_measured_fraction_full 0.997
_diffrn_reflns_point_group_measured_fraction_max 0.992
_diffrn_reflns_theta_full 53.594
_diffrn_reflns_theta_max 57.177
_diffrn_reflns_theta_min 3.187
_diffrn_source 'Metal Jet'
_diffrn_source_current 3.57
_diffrn_source_power 0.2489
_diffrn_source_target Ga
_diffrn_source_type 'Gallium Liquid Metal Jet Source'
_diffrn_source_voltage 69.71
_exptl_absorpt_coefficient_mu 10.712
_exptl_absorpt_correction_T_max 0.2043
_exptl_absorpt_correction_T_min 0.0677
_exptl_absorpt_correction_type multi-scan
_exptl_absorpt_process_details
;
SADABS-2016/2 (Bruker,2016/2) was used for absorption correction.
wR2(int) was 0.1676 before and 0.1082 after correction.
The Ratio of minimum to maximum transmission is 0.3314.
The \l/2 correction factor is Not present.
;
_exptl_crystal_colour 'clear light pink'
_exptl_crystal_colour_lustre clear
_exptl_crystal_colour_modifier light
_exptl_crystal_colour_primary pink
_exptl_crystal_density_diffrn 1.637
_exptl_crystal_description plate
_exptl_crystal_F_000 644
_exptl_crystal_size_max 0.32
_exptl_crystal_size_mid 0.21
_exptl_crystal_size_min 0.05
_refine_diff_density_max 1.508
_refine_diff_density_min -0.773
_refine_diff_density_rms 0.165
_refine_ls_extinction_coef .
_refine_ls_extinction_method none
_refine_ls_goodness_of_fit_ref 1.080
_refine_ls_hydrogen_treatment constr
_refine_ls_matrix_type full
_refine_ls_number_parameters 121
_refine_ls_number_reflns 2605
_refine_ls_number_restraints 0
_refine_ls_restrained_S_all 1.080
_refine_ls_R_factor_all 0.0784
_refine_ls_R_factor_gt 0.0730
_refine_ls_shift/su_max 0.000
_refine_ls_shift/su_mean 0.000
_refine_ls_structure_factor_coef Fsqd
_refine_ls_weighting_details 'w=1/[\s^2^(Fo^2^)+(0.1273P)^2^+5.3384P] where P=(Fo^2^+2Fc^2^)/3'
_refine_ls_weighting_scheme calc
_refine_ls_wR_factor_gt 0.2157
_refine_ls_wR_factor_ref 0.2226
_reflns_Friedel_coverage 0.000
_reflns_Friedel_fraction_full .
_reflns_Friedel_fraction_max .
_reflns_number_gt 2329
_reflns_number_total 2605
_reflns_threshold_expression 'I > 2\s(I)'
_cod_data_source_file 2c6mn200.cif
_cod_data_source_block 2c6mn200
_cod_database_code 1577059

loop_
_space_group_symop_id
_space_group_symop_operation_xyz
1 'x, y, z'
2 '-x+1/2, y+1/2, -z+1/2'
3 '-x, -y, -z'
4 'x-1/2, -y-1/2, z-1/2'

loop_
_atom_site_label
_atom_site_type_symbol
_atom_site_fract_x
_atom_site_fract_y
_atom_site_fract_z
_atom_site_U_iso_or_equiv
_atom_site_adp_type
_atom_site_occupancy
_atom_site_site_symmetry_order
_atom_site_calc_flag
_atom_site_refinement_flags_posn
_atom_site_refinement_flags_adp
_atom_site_refinement_flags_occupancy
_atom_site_disorder_assembly
_atom_site_disorder_group
Mn1 Mn 0.49959(9) 0.32400(11) 0.25073(3) 0.0290(3) Uani 1 1 d . . . . .
Cl1 Cl 0.4741(2) 0.27386(19) 0.14895(6) 0.0376(4) Uani 1 1 d . . . . .
Cl2 Cl 0.76320(17) 0.55905(18) 0.23854(6) 0.0346(4) Uani 1 1 d . . . . .
Cl3 Cl 0.5223(2) 0.37343(19) 0.35278(6) 0.0372(4) Uani 1 1 d . . . . .
Cl4 Cl 0.26552(17) 0.59209(18) 0.23745(6) 0.0340(4) Uani 1 1 d . . . . .
N1B N 0.5075(8) 0.8429(7) 0.1527(2) 0.0426(12) Uani 1 1 d . . . . .
H1BA H 0.459025 0.955755 0.149100 0.051 Uiso 1 1 calc R U . . .
H1BB H 0.634748 0.849550 0.156275 0.051 Uiso 1 1 calc R U . . .
H1BC H 0.461430 0.789293 0.183274 0.051 Uiso 1 1 calc R U . . .
C1B C 0.4553(9) 0.7372(10) 0.1037(3) 0.0464(15) Uani 1 1 d . . . . .
H1BD H 0.317097 0.740286 0.098392 0.056 Uiso 1 1 calc R U . . .
H1BE H 0.492233 0.610371 0.110512 0.056 Uiso 1 1 calc R U . . .
C2B C 0.5442(11) 0.8015(10) 0.0499(3) 0.0507(16) Uani 1 1 d . . . . .
H2BA H 0.679505 0.823762 0.057495 0.061 Uiso 1 1 calc R U . . .
H2BB H 0.533096 0.704085 0.021979 0.061 Uiso 1 1 calc R U . . .
C3B C 0.4564(11) 0.9705(11) 0.0257(3) 0.0571(18) Uani 1 1 d . . . . .
H3BA H 0.321126 0.948613 0.017928 0.069 Uiso 1 1 calc R U . . .
H3BB H 0.467635 1.068385 0.053478 0.069 Uiso 1 1 calc R U . . .
N1A N 1.0077(8) 0.3015(7) 0.1578(2) 0.0398(11) Uani 1 1 d . . . . .
H1AA H 0.968630 0.184971 0.155450 0.048 Uiso 1 1 calc R U . . .
H1AB H 0.955194 0.355165 0.187440 0.048 Uiso 1 1 calc R U . . .
H1AC H 1.134853 0.304599 0.162180 0.048 Uiso 1 1 calc R U . . .
C1A C 0.9505(9) 0.3970(10) 0.1073(3) 0.0423(14) Uani 1 1 d . . . . .
H1AD H 0.999118 0.521783 0.109390 0.051 Uiso 1 1 calc R U . . .
H1AE H 0.811787 0.403625 0.104818 0.051 Uiso 1 1 calc R U . . .
C2A C 1.0196(12) 0.3087(10) 0.0550(3) 0.0516(17) Uani 1 1 d . . . . .
H2AA H 1.158373 0.303108 0.057186 0.062 Uiso 1 1 calc R U . . .
H2AB H 0.971707 0.183689 0.052896 0.062 Uiso 1 1 calc R U . . .
C3A C 0.9579(11) 0.4086(10) 0.0031(3) 0.0545(17) Uani 1 1 d . . . . .
H3AA H 0.990179 0.334910 -0.029397 0.065 Uiso 1 1 calc R U . . .
H3AB H 0.819658 0.421005 0.002636 0.065 Uiso 1 1 calc R U . . .

loop_
_atom_site_aniso_label
_atom_site_aniso_U_11
_atom_site_aniso_U_22
_atom_site_aniso_U_33
_atom_site_aniso_U_23
_atom_site_aniso_U_13
_atom_site_aniso_U_12
Mn1 0.0180(5) 0.0304(5) 0.0384(5) -0.0012(3) -0.0008(4) -0.0003(3)
Cl1 0.0355(7) 0.0379(7) 0.0393(7) -0.0015(5) 0.0020(6) 0.0005(5)
Cl2 0.0198(6) 0.0354(7) 0.0486(8) 0.0013(5) 0.0003(5) -0.0047(5)
Cl3 0.0347(7) 0.0368(7) 0.0400(7) 0.0006(5) -0.0002(6) 0.0001(5)
Cl4 0.0211(6) 0.0343(7) 0.0465(8) -0.0013(5) -0.0005(5) 0.0040(5)
N1B 0.038(3) 0.041(3) 0.048(3) 0.006(2) -0.003(2) -0.004(2)
C1B 0.039(3) 0.048(4) 0.052(4) 0.001(3) 0.000(3) -0.006(3)
C2B 0.047(4) 0.054(4) 0.051(4) -0.001(3) -0.004(3) 0.001(3)
C3B 0.052(4) 0.057(4) 0.062(4) -0.003(3) -0.006(3) 0.005(3)
N1A 0.039(3) 0.040(3) 0.041(3) -0.001(2) -0.001(2) -0.006(2)
C1A 0.031(3) 0.052(4) 0.044(3) 0.007(3) 0.003(2) 0.006(3)
C2A 0.056(4) 0.050(4) 0.049(4) -0.003(3) -0.003(3) 0.002(3)
C3A 0.053(4) 0.047(4) 0.063(4) 0.001(3) -0.010(3) 0.000(3)

loop_
_atom_type_symbol
_atom_type_description
_atom_type_scat_dispersion_real
_atom_type_scat_dispersion_imag
_atom_type_scat_source
C C 0.0137 0.0067 'International Tables Vol C Tables 4.2.6.8 and 6.1.1.4'
H H 0.0000 0.0000 'International Tables Vol C Tables 4.2.6.8 and 6.1.1.4'
Cl Cl 0.3281 0.5435 'International Tables Vol C Tables 4.2.6.8 and 6.1.1.4'
Mn Mn -0.0162 2.2332 'International Tables Vol C Tables 4.2.6.8 and 6.1.1.4'
N N 0.0241 0.0134 'International Tables Vol C Tables 4.2.6.8 and 6.1.1.4'

loop_
_geom_angle_atom_site_label_1
_geom_angle_atom_site_label_2
_geom_angle_atom_site_label_3
_geom_angle
_geom_angle_site_symmetry_1
_geom_angle_site_symmetry_3
Cl1 Mn1 Cl2 91.01(5) . .
Cl1 Mn1 Cl2 90.61(5) . 2_645
Cl1 Mn1 Cl3 179.52(5) . .
Cl1 Mn1 Cl4 88.16(5) . .
Cl1 Mn1 Cl4 88.86(5) . 2_545
Cl2 Mn1 Cl2 92.80(2) . 2_645
Cl2 Mn1 Cl4 178.47(5) 2_645 .
Cl2 Mn1 Cl4 86.32(4) . .
Cl3 Mn1 Cl2 89.42(5) . .
Cl3 Mn1 Cl2 89.58(5) . 2_645
Cl3 Mn1 Cl4 90.70(5) . 2_545
Cl3 Mn1 Cl4 91.66(5) . .
Cl4 Mn1 Cl2 179.44(5) 2_545 .
Cl4 Mn1 Cl2 87.75(4) 2_545 2_645
Cl4 Mn1 Cl4 93.13(2) 2_545 .
Mn1 Cl2 Mn1 166.04(6) . 2_655
Mn1 Cl4 Mn1 164.39(6) 2 .
H1BA N1B H1BB 109.5 . .
H1BA N1B H1BC 109.5 . .
H1BB N1B H1BC 109.5 . .
C1B N1B H1BA 109.5 . .
C1B N1B H1BB 109.5 . .
C1B N1B H1BC 109.5 . .
N1B C1B H1BD 108.6 . .
N1B C1B H1BE 108.6 . .
N1B C1B C2B 114.6(6) . .
H1BD C1B H1BE 107.6 . .
C2B C1B H1BD 108.6 . .
C2B C1B H1BE 108.6 . .
C1B C2B H2BA 108.8 . .
C1B C2B H2BB 108.8 . .
H2BA C2B H2BB 107.7 . .
C3B C2B C1B 113.9(6) . .
C3B C2B H2BA 108.8 . .
C3B C2B H2BB 108.8 . .
C2B C3B H3BA 109.0 . .
C2B C3B H3BB 109.0 . .
C3B C3B C2B 113.0(8) 3_675 .
C3B C3B H3BA 109.0 3_675 .
C3B C3B H3BB 109.0 3_675 .
H3BA C3B H3BB 107.8 . .
H1AA N1A H1AB 109.5 . .
H1AA N1A H1AC 109.5 . .
H1AB N1A H1AC 109.5 . .
C1A N1A H1AA 109.5 . .
C1A N1A H1AB 109.5 . .
C1A N1A H1AC 109.5 . .
N1A C1A H1AD 108.9 . .
N1A C1A H1AE 108.9 . .
N1A C1A C2A 113.3(5) . .
H1AD C1A H1AE 107.7 . .
C2A C1A H1AD 108.9 . .
C2A C1A H1AE 108.9 . .
C1A C2A H2AA 109.1 . .
C1A C2A H2AB 109.1 . .
H2AA C2A H2AB 107.8 . .
C3A C2A C1A 112.5(6) . .
C3A C2A H2AA 109.1 . .
C3A C2A H2AB 109.1 . .
C2A C3A H3AA 108.5 . .
C2A C3A H3AB 108.5 . .
C3A C3A C2A 115.0(8) 3_765 .
C3A C3A H3AA 108.5 3_765 .
C3A C3A H3AB 108.5 3_765 .
H3AA C3A H3AB 107.5 . .

loop_
_geom_bond_atom_site_label_1
_geom_bond_atom_site_label_2
_geom_bond_distance
_geom_bond_site_symmetry_2
Mn1 Cl1 2.4858(15) .
Mn1 Cl2 2.5898(14) .
Mn1 Cl2 2.6022(14) 2_645
Mn1 Cl3 2.4907(15) .
Mn1 Cl4 2.5807(14) 2_545
Mn1 Cl4 2.6111(15) .
N1B H1BA 0.9100 .
N1B H1BB 0.9100 .
N1B H1BC 0.9100 .
N1B C1B 1.456(9) .
C1B H1BD 0.9900 .
C1B H1BE 0.9900 .
C1B C2B 1.542(10) .
C2B H2BA 0.9900 .
C2B H2BB 0.9900 .
C2B C3B 1.511(10) .
C3B C3B 1.474(15) 3_675
C3B H3BA 0.9900 .
C3B H3BB 0.9900 .
N1A H1AA 0.9100 .
N1A H1AB 0.9100 .
N1A H1AC 0.9100 .
N1A C1A 1.459(8) .
C1A H1AD 0.9900 .
C1A H1AE 0.9900 .
C1A C2A 1.519(9) .
C2A H2AA 0.9900 .
C2A H2AB 0.9900 .
C2A C3A 1.509(10) .
C3A C3A 1.495(14) 3_765
C3A H3AA 0.9900 .
C3A H3AB 0.9900 .

loop_
_geom_hbond_atom_site_label_D
_geom_hbond_atom_site_label_H
_geom_hbond_atom_site_label_A
_geom_hbond_distance_DH
_geom_hbond_distance_HA
_geom_hbond_distance_DA
_geom_hbond_angle_DHA
_geom_hbond_site_symmetry_A
_geom_hbond_publ_flag
N1B H1BA Cl1 0.91 2.36 3.211(6) 154.6 1_565 yes
N1B H1BB Cl3 0.91 2.47 3.368(6) 169.4 2_655 yes
N1B H1BC Cl4 0.91 2.44 3.298(6) 158.2 . yes
C1B H1BD Cl3 0.99 2.90 3.738(7) 142.7 2 yes
C1B H1BE Cl1 0.99 2.67 3.611(7) 158.7 . yes
N1A H1AA Cl3 0.91 2.32 3.196(5) 160.5 2_645 yes
N1A H1AB Cl2 0.91 2.41 3.275(6) 159.0 . yes
N1A H1AC Cl1 0.91 2.46 3.347(6) 164.4 1_655 yes
N1A H1AC Cl4 0.91 2.93 3.390(5) 112.6 1_655 yes
C1A H1AD Cl3 0.99 2.77 3.671(7) 151.1 2_655 yes
C1A H1AE Cl1 0.99 2.84 3.692(6) 145.1 . yes

loop_
_geom_torsion_atom_site_label_1
_geom_torsion_atom_site_label_2
_geom_torsion_atom_site_label_3
_geom_torsion_atom_site_label_4
_geom_torsion
_geom_torsion_site_symmetry_1
_geom_torsion_site_symmetry_2
_geom_torsion_site_symmetry_3
_geom_torsion_site_symmetry_4
N1B C1B C2B C3B -75.2(8) . . . .
C1B C2B C3B C3B 180.0(8) . . . 3_675
N1A C1A C2A C3A 179.6(6) . . . .
C1A C2A C3A C3A 66.9(11) . . . 3_765

loop_
_twin_individual_id
_twin_individual_mass_fraction_refined
1 0.9833(13)
2 0.0167(13)

_cod_database_fobs_code 1577059
